data_2221725
loop_
_publ_author_name
'Peng, Ju-hua'
'Ma, Ning'
'Zhang, Ge'

_publ_section_title 7,14-Bis(4-bromophenyl)-2,11,11-trimethyl-1,4,10,12-tetraoxadispiro[4.2.5.2]pentadecane-9,13-dione
_journal_coeditor_code HK2666
_journal_issue 5
_journal_name_full 'Acta Crystallographica Section E'
_journal_page_first o1151
_journal_paper_doi 10.1107/S1600536809014251
_journal_volume 65
_journal_year 2009
_chemical_formula_iupac 'C26 H26 Br2 O6'
_chemical_formula_moiety 'C26 H26 Br2 O6'
_chemical_formula_sum 'C26 H26 Br2 O6'
_chemical_formula_weight 594.29
_chemical_name_systematic
;
7,14-Bis(4-bromophenyl)-2,11,11-trimethyl-1,4,10,12-
tetraoxadispiro[4.2.5.2]pentadecane-9,13-dione
;
_space_group_IT_number 2
_symmetry_cell_setting triclinic
_symmetry_space_group_name_Hall '-P 1'
_symmetry_space_group_name_H-M 'P -1'
_atom_sites_solution_hydrogens geom
_atom_sites_solution_primary direct
_atom_sites_solution_secondary difmap
_cell_angle_alpha 69.787(6)
_cell_angle_beta 87.415(7)
_cell_angle_gamma 79.243(6)
_cell_formula_units_Z 2
_cell_length_a 7.356(3)
_cell_length_b 12.590(5)
_cell_length_c 14.852(6)
_cell_measurement_reflns_used 920
_cell_measurement_temperature 298(2)
_cell_measurement_theta_max 25.314
_cell_measurement_theta_min 2.641
_cell_volume 1267.8(9)
_computing_cell_refinement 'SAINT (Bruker, 1998)'
_computing_data_collection 'SMART (Bruker, 1998)'
_computing_data_reduction 'SAINT (Bruker, 1998)'
_computing_molecular_graphics 'ORTEP-3 for Windows (Farrugia, 1997) and PLATON (Spek, 2009)'
_computing_publication_material 'SHELXL97 (Sheldrick, 2008)'
_computing_structure_refinement 'SHELXL97 (Sheldrick, 2008)'
_computing_structure_solution 'SHELXS97 (Sheldrick, 2008)'
_diffrn_ambient_temperature 298(2)
_diffrn_measured_fraction_theta_full 0.972
_diffrn_measured_fraction_theta_max 0.972
_diffrn_measurement_device_type 'Bruker SMART CCD area-detector'
_diffrn_measurement_method '\f and \w'
_diffrn_radiation_monochromator graphite
_diffrn_radiation_source 'fine-focus sealed tube'
_diffrn_radiation_type MoK\a
_diffrn_radiation_wavelength 0.71073
_diffrn_reflns_av_R_equivalents 0.0595
_diffrn_reflns_av_sigmaI/netI 0.1992
_diffrn_reflns_limit_h_max 4
_diffrn_reflns_limit_h_min -8
_diffrn_reflns_limit_k_max 14
_diffrn_reflns_limit_k_min -14
_diffrn_reflns_limit_l_max 16
_diffrn_reflns_limit_l_min -17
_diffrn_reflns_number 6454
_diffrn_reflns_theta_full 25.01
_diffrn_reflns_theta_max 25.01
_diffrn_reflns_theta_min 1.86
_exptl_absorpt_coefficient_mu 3.236
_exptl_absorpt_correction_T_max 0.7594
_exptl_absorpt_correction_T_min 0.5936
_exptl_absorpt_correction_type multi-scan
_exptl_absorpt_process_details '(SADABS; Sheldrick, 1996)'
_exptl_crystal_colour colorless
_exptl_crystal_density_diffrn 1.557
_exptl_crystal_density_method 'not measured'
_exptl_crystal_description prism
_exptl_crystal_F_000 600
_exptl_crystal_size_max 0.18
_exptl_crystal_size_mid 0.11
_exptl_crystal_size_min 0.09
_refine_diff_density_max 0.442
_refine_diff_density_min -0.322
_refine_ls_extinction_method none
_refine_ls_goodness_of_fit_ref 1.000
_refine_ls_hydrogen_treatment constr
_refine_ls_matrix_type full
_refine_ls_number_parameters 327
_refine_ls_number_reflns 4330
_refine_ls_restrained_S_all 0.949
_refine_ls_R_factor_all 0.2196
_refine_ls_R_factor_gt 0.0728
_refine_ls_shift/su_max 0.000
_refine_ls_shift/su_mean 0.000
_refine_ls_structure_factor_coef Fsqd
_refine_ls_weighting_details 'calc w=1/[\s^2^(Fo^2^)+(0.038P)^2^] where P=(Fo^2^+2Fc^2^)/3'
_refine_ls_weighting_scheme calc
_refine_ls_wR_factor_gt 0.1245
_refine_ls_wR_factor_ref 0.1455
_reflns_number_gt 1413
_reflns_number_total 4330
_reflns_threshold_expression I>2\s(I)
_cod_data_source_file hk2666.cif
_cod_data_source_block I
_cod_database_code 2221725
_cod_database_fobs_code 2221725

loop_
_symmetry_equiv_pos_as_xyz
'x, y, z'
'-x, -y, -z'

loop_
_atom_site_type_symbol
_atom_site_label
_atom_site_fract_x
_atom_site_fract_y
_atom_site_fract_z
_atom_site_U_iso_or_equiv
_atom_site_adp_type
_atom_site_calc_flag
_atom_site_refinement_flags
_atom_site_occupancy
_atom_site_disorder_assembly
_atom_site_disorder_group
Br Br1 -0.42012(15) 0.06501(8) 1.10942(7) 0.0968(5) Uani d U 1 . .
Br Br2 0.153(4) 0.9617(10) 0.6351(8) 0.129(4) Uani d PU 0.51(4) A 1
Br Br2' 0.052(4) 0.9718(7) 0.6478(10) 0.133(4) Uani d PU 0.49(4) A 2
O O1 0.0177(8) 0.4886(5) 0.8942(4) 0.0710(15) Uani d U 1 . .
O O2 -0.2101(7) 0.5229(5) 0.7764(4) 0.0800(16) Uani d U 1 . .
O O3 0.2839(8) 0.3774(4) 0.9013(4) 0.0636(16) Uani d U 1 . .
O O4 -0.1776(7) 0.4473(4) 0.6644(4) 0.0771(17) Uani d U 1 . .
O O5 0.2593(9) 0.2562(5) 0.5545(4) 0.1010(19) Uani d DU 1 C .
O O6 0.4502(10) 0.2393(5) 0.6762(4) 0.0924(17) Uani d DU 1 . .
C C1 0.1367(14) 0.4189(7) 0.8619(6) 0.057(2) Uani d U 1 . .
C C2 -0.1683(13) 0.5300(8) 0.8662(7) 0.067(2) Uani d U 1 . .
C C3 -0.1111(14) 0.4561(7) 0.7342(7) 0.068(2) Uani d U 1 . .
C C4 0.0841(11) 0.4000(6) 0.7706(6) 0.0578(18) Uani d U 1 . .
C C5 0.1176(11) 0.2655(6) 0.7948(5) 0.0652(19) Uani d U 1 C .
H H5 0.2411 0.2357 0.8250 0.078 Uiso calc R 1 . .
C C6 0.1253(13) 0.2337(7) 0.7058(6) 0.084(2) Uani d U 1 . .
H H6A 0.0047 0.2600 0.6740 0.100 Uiso calc R 1 C .
H H6B 0.1540 0.1505 0.7239 0.100 Uiso calc R 1 . .
C C7 0.2707(14) 0.2862(7) 0.6355(7) 0.082(2) Uani d DU 1 C .
C C8 0.2277(12) 0.4198(7) 0.6086(6) 0.081(2) Uani d U 1 . .
H H8A 0.3187 0.4532 0.5636 0.098 Uiso calc R 1 C .
H H8B 0.1068 0.4498 0.5772 0.098 Uiso calc R 1 . .
C C9 0.2306(11) 0.4533(6) 0.6926(6) 0.069(2) Uani d U 1 C .
H H9 0.3536 0.4200 0.7227 0.083 Uiso calc R 1 . .
C C10 -0.2069(13) 0.6528(7) 0.8562(6) 0.106(3) Uani d U 1 . .
H H10A -0.3337 0.6847 0.8365 0.158 Uiso calc R 1 . .
H H10B -0.1274 0.6932 0.8089 0.158 Uiso calc R 1 . .
H H10C -0.1845 0.6603 0.9167 0.158 Uiso calc R 1 . .
C C11 -0.2822(11) 0.4550(6) 0.9417(5) 0.076(2) Uani d U 1 . .
H H11A -0.4112 0.4804 0.9241 0.114 Uiso calc R 1 . .
H H11B -0.2618 0.4611 1.0029 0.114 Uiso calc R 1 . .
H H11C -0.2454 0.3763 0.9454 0.114 Uiso calc R 1 . .
C C12 -0.0149(12) 0.2112(6) 0.8688(6) 0.0561(19) Uani d U 1 . .
C C13 0.0441(12) 0.1672(6) 0.9644(6) 0.068(2) Uani d U 1 C .
H H13 0.1648 0.1672 0.9807 0.081 Uiso calc R 1 . .
C C14 -0.0782(13) 0.1233(6) 1.0353(6) 0.072(2) Uani d U 1 . .
H H14 -0.0391 0.0948 1.0993 0.087 Uiso calc R 1 C .
C C15 -0.2547(13) 0.1210(6) 1.0128(7) 0.064(2) Uani d U 1 C .
C C16 -0.3171(11) 0.1642(6) 0.9171(6) 0.067(2) Uani d U 1 . .
H H16 -0.4377 0.1640 0.9009 0.080 Uiso calc R 1 C .
C C17 -0.1928(13) 0.2069(6) 0.8477(6) 0.069(2) Uani d U 1 C .
H H17 -0.2311 0.2340 0.7836 0.083 Uiso calc R 1 . .
C C18 0.2047(12) 0.5829(6) 0.6711(6) 0.061(2) Uani d U 1 . .
C C19 0.3090(12) 0.6205(7) 0.7226(6) 0.078(2) Uani d U 1 C .
H H19 0.4012 0.5686 0.7645 0.094 Uiso calc R 1 . .
C C20 0.2792(13) 0.7354(7) 0.7134(6) 0.093(3) Uani d U 1 . .
H H20 0.3513 0.7617 0.7481 0.111 Uiso calc R 1 C .
C C21 0.1409(15) 0.8104(7) 0.6517(7) 0.085(3) Uani d U 1 A .
C C22 0.0427(13) 0.7738(7) 0.5975(6) 0.081(2) Uani d U 1 . .
H H22 -0.0453 0.8257 0.5530 0.097 Uiso calc R 1 C .
C C23 0.0739(12) 0.6600(7) 0.6087(6) 0.072(2) Uani d U 1 C .
H H23 0.0037 0.6344 0.5725 0.086 Uiso calc R 1 . .
C C24 0.4398(14) 0.2316(9) 0.5185(7) 0.130(3) Uani d DU 1 . .
H H24A 0.4661 0.2965 0.4645 0.156 Uiso calc R 1 B 1
H H24B 0.4542 0.1642 0.4994 0.156 Uiso calc R 1 B 1
C C25 0.5598(15) 0.2100(9) 0.6036(8) 0.119(3) Uani d PDU 0.320(18) C 1
H H25 0.5957 0.2858 0.5774 0.142 Uiso calc PR 0.320(18) C 1
C C26 0.755(3) 0.147(3) 0.602(2) 0.160(9) Uani d PDU 0.320(18) C 1
H H26A 0.8223 0.1402 0.6583 0.240 Uiso calc PR 0.320(18) C 1
H H26B 0.8157 0.1889 0.5459 0.240 Uiso calc PR 0.320(18) C 1
H H26C 0.7525 0.0714 0.6009 0.240 Uiso calc PR 0.320(18) C 1
C C25' 0.5598(15) 0.2100(9) 0.6036(8) 0.119(3) Uani d PU 0.680(18) C 2
H H25' 0.6610 0.2537 0.5858 0.142 Uiso calc PR 0.680(18) C 2
C C26' 0.633(3) 0.0856(14) 0.6492(12) 0.201(8) Uani d PDU 0.680(18) C 2
H H26D 0.6963 0.0725 0.7082 0.302 Uiso calc PR 0.680(18) C 2
H H26E 0.7168 0.0596 0.6068 0.302 Uiso calc PR 0.680(18) C 2
H H26F 0.5318 0.0441 0.6624 0.302 Uiso calc PR 0.680(18) C 2

loop_
_atom_site_aniso_label
_atom_site_aniso_U_11
_atom_site_aniso_U_22
_atom_site_aniso_U_33
_atom_site_aniso_U_12
_atom_site_aniso_U_13
_atom_site_aniso_U_23
Br1 0.0912(9) 0.0934(8) 0.1038(8) -0.0385(6) 0.0252(6) -0.0232(6)
Br2 0.173(10) 0.061(2) 0.150(3) -0.016(4) -0.045(5) -0.030(2)
Br2' 0.173(10) 0.047(2) 0.170(4) -0.003(4) -0.049(6) -0.027(2)
O1 0.065(4) 0.081(3) 0.077(3) 0.006(3) -0.006(3) -0.048(3)
O2 0.070(4) 0.094(3) 0.079(3) 0.013(3) -0.007(3) -0.047(3)
O3 0.058(4) 0.055(3) 0.076(4) -0.003(3) -0.012(3) -0.022(3)
O4 0.070(4) 0.078(4) 0.084(4) -0.002(3) -0.025(3) -0.032(3)
O5 0.110(4) 0.106(4) 0.085(4) 0.006(3) 0.006(3) -0.043(3)
O6 0.106(4) 0.095(4) 0.086(4) -0.005(3) 0.007(3) -0.049(3)
C1 0.059(4) 0.055(4) 0.066(4) -0.015(4) 0.003(4) -0.028(3)
C2 0.059(5) 0.078(5) 0.072(5) 0.008(5) -0.022(5) -0.042(4)
C3 0.075(4) 0.060(4) 0.074(4) -0.017(4) -0.005(4) -0.027(4)
C4 0.059(4) 0.054(3) 0.069(4) -0.012(3) 0.003(3) -0.031(3)
C5 0.073(4) 0.062(4) 0.072(4) -0.014(3) 0.004(4) -0.037(3)
C6 0.095(4) 0.070(4) 0.087(4) -0.008(4) 0.002(4) -0.032(4)
C7 0.094(5) 0.081(4) 0.078(5) 0.001(4) 0.005(4) -0.046(4)
C8 0.090(4) 0.077(4) 0.078(4) -0.016(4) 0.001(4) -0.028(4)
C9 0.080(4) 0.060(4) 0.074(4) -0.018(3) 0.006(4) -0.028(3)
C10 0.107(7) 0.088(6) 0.116(7) 0.019(6) -0.015(6) -0.044(6)
C11 0.067(6) 0.090(6) 0.082(6) -0.012(5) -0.002(5) -0.045(5)
C12 0.055(4) 0.054(4) 0.072(4) -0.016(4) 0.001(4) -0.035(3)
C13 0.063(5) 0.061(4) 0.080(5) -0.015(4) 0.002(4) -0.024(4)
C14 0.074(6) 0.062(4) 0.082(5) -0.016(4) 0.003(5) -0.024(4)
C15 0.063(5) 0.056(4) 0.079(5) -0.024(4) 0.004(5) -0.026(4)
C16 0.057(5) 0.066(5) 0.089(6) -0.034(4) 0.003(5) -0.028(4)
C17 0.081(5) 0.061(4) 0.071(4) -0.016(4) -0.007(4) -0.027(4)
C18 0.072(4) 0.053(4) 0.064(4) -0.016(4) -0.003(4) -0.026(3)
C19 0.085(5) 0.064(4) 0.089(5) -0.027(4) -0.012(4) -0.021(4)
C20 0.108(6) 0.064(5) 0.104(5) -0.025(5) -0.037(5) -0.017(5)
C21 0.106(6) 0.045(4) 0.101(6) -0.021(5) -0.022(5) -0.013(4)
C22 0.098(6) 0.049(4) 0.088(5) -0.010(4) -0.030(5) -0.011(4)
C23 0.083(5) 0.057(4) 0.075(4) -0.021(4) -0.009(4) -0.016(4)
C24 0.113(6) 0.148(6) 0.118(6) 0.004(6) 0.001(6) -0.044(5)
C25 0.106(5) 0.123(5) 0.106(5) 0.021(5) 0.010(4) -0.037(4)
C26 0.156(15) 0.138(14) 0.150(14) 0.013(14) 0.011(14) -0.026(13)
C25' 0.106(5) 0.123(5) 0.106(5) 0.021(5) 0.010(4) -0.037(4)
C26' 0.179(13) 0.184(12) 0.180(12) 0.009(11) 0.044(11) -0.011(11)

loop_
_atom_type_symbol
_atom_type_description
_atom_type_scat_dispersion_real
_atom_type_scat_dispersion_imag
_atom_type_scat_source
C C 0.0033 0.0016 'International Tables Vol C Tables 4.2.6.8 and 6.1.1.4'
H H 0.0000 0.0000 'International Tables Vol C Tables 4.2.6.8 and 6.1.1.4'
N N 0.0061 0.0033 'International Tables Vol C Tables 4.2.6.8 and 6.1.1.4'
O O 0.0106 0.0060 'International Tables Vol C Tables 4.2.6.8 and 6.1.1.4'
Br Br -0.2901 2.4595 'International Tables Vol C Tables 4.2.6.8 and 6.1.1.4'

loop_
_geom_angle_atom_site_label_1
_geom_angle_atom_site_label_2
_geom_angle_atom_site_label_3
_geom_angle_site_symmetry_1
_geom_angle_site_symmetry_3
_geom_angle
_geom_angle_publ_flag
C1 O1 C2 . . 126.5(8) ?
C3 O2 C2 . . 126.0(7) ?
C7 O5 C24 . . 110.3(8) ?
C7 O6 C25 . . 105.9(8) ?
O3 C1 O1 . . 119.5(9) ?
O3 C1 C4 . . 122.3(9) ?
O1 C1 C4 . . 118.1(8) ?
O1 C2 O2 . . 113.3(7) ?
O1 C2 C10 . . 106.9(8) ?
O2 C2 C10 . . 107.4(7) ?
O1 C2 C11 . . 107.3(7) ?
O2 C2 C11 . . 107.5(7) ?
C10 C2 C11 . . 114.8(8) ?
O4 C3 O2 . . 118.2(10) ?
O4 C3 C4 . . 122.9(9) ?
O2 C3 C4 . . 118.8(9) ?
C3 C4 C1 . . 114.0(8) ?
C3 C4 C5 . . 111.8(7) ?
C1 C4 C5 . . 106.2(6) ?
C3 C4 C9 . . 110.4(7) ?
C1 C4 C9 . . 104.9(6) ?
C5 C4 C9 . . 109.2(6) ?
C12 C5 C6 . . 114.8(6) ?
C12 C5 C4 . . 111.2(6) ?
C6 C5 C4 . . 112.0(6) ?
C12 C5 H5 . . 106.0 ?
C6 C5 H5 . . 106.0 ?
C4 C5 H5 . . 106.0 ?
C5 C6 C7 . . 112.4(7) ?
C5 C6 H6A . . 109.1 ?
C7 C6 H6A . . 109.1 ?
C5 C6 H6B . . 109.1 ?
C7 C6 H6B . . 109.1 ?
H6A C6 H6B . . 107.9 ?
O5 C7 O6 . . 108.0(7) ?
O5 C7 C6 . . 107.4(8) ?
O6 C7 C6 . . 110.3(8) ?
O5 C7 C8 . . 110.5(7) ?
O6 C7 C8 . . 111.3(8) ?
C6 C7 C8 . . 109.1(7) ?
C9 C8 C7 . . 111.6(7) ?
C9 C8 H8A . . 109.3 ?
C7 C8 H8A . . 109.3 ?
C9 C8 H8B . . 109.3 ?
C7 C8 H8B . . 109.3 ?
H8A C8 H8B . . 108.0 ?
C8 C9 C18 . . 114.6(7) ?
C8 C9 C4 . . 112.0(6) ?
C18 C9 C4 . . 109.8(6) ?
C8 C9 H9 . . 106.6 ?
C18 C9 H9 . . 106.6 ?
C4 C9 H9 . . 106.6 ?
C2 C10 H10A . . 109.5 ?
C2 C10 H10B . . 109.5 ?
H10A C10 H10B . . 109.5 ?
C2 C10 H10C . . 109.5 ?
H10A C10 H10C . . 109.5 ?
H10B C10 H10C . . 109.5 ?
C2 C11 H11A . . 109.5 ?
C2 C11 H11B . . 109.5 ?
H11A C11 H11B . . 109.5 ?
C2 C11 H11C . . 109.5 ?
H11A C11 H11C . . 109.5 ?
H11B C11 H11C . . 109.5 ?
C17 C12 C13 . . 118.4(8) ?
C17 C12 C5 . . 123.7(8) ?
C13 C12 C5 . . 117.8(8) ?
C14 C13 C12 . . 119.5(8) ?
C14 C13 H13 . . 120.3 ?
C12 C13 H13 . . 120.3 ?
C15 C14 C13 . . 121.1(9) ?
C15 C14 H14 . . 119.4 ?
C13 C14 H14 . . 119.4 ?
C14 C15 C16 . . 120.5(8) ?
C14 C15 Br1 . . 120.7(8) ?
C16 C15 Br1 . . 118.8(7) ?
C17 C16 C15 . . 117.4(8) ?
C17 C16 H16 . . 121.3 ?
C15 C16 H16 . . 121.3 ?
C12 C17 C16 . . 123.0(9) ?
C12 C17 H17 . . 118.5 ?
C16 C17 H17 . . 118.5 ?
C23 C18 C19 . . 119.1(8) ?
C23 C18 C9 . . 123.1(8) ?
C19 C18 C9 . . 117.7(8) ?
C18 C19 C20 . . 120.4(9) ?
C18 C19 H19 . . 119.8 ?
C20 C19 H19 . . 119.8 ?
C21 C20 C19 . . 118.7(9) ?
C21 C20 H20 . . 120.6 ?
C19 C20 H20 . . 120.6 ?
C22 C21 C20 . . 120.7(8) ?
C22 C21 Br2 . . 126.7(9) ?
C20 C21 Br2 . . 111.0(10) ?
C22 C21 Br2' . . 115.6(9) ?
C20 C21 Br2' . . 123.3(9) ?
Br2 C21 Br2' . . 22.3(3) ?
C21 C22 C23 . . 119.1(9) ?
C21 C22 H22 . . 120.4 ?
C23 C22 H22 . . 120.4 ?
C18 C23 C22 . . 121.8(9) ?
C18 C23 H23 . . 119.1 ?
C22 C23 H23 . . 119.1 ?
O5 C24 C25 . . 101.7(8) ?
O5 C24 H24A . . 111.4 ?
C25 C24 H24A . . 111.4 ?
O5 C24 H24B . . 111.4 ?
C25 C24 H24B . . 111.4 ?
H24A C24 H24B . . 109.3 ?
O6 C25 C24 . . 109.5(9) ?
O6 C25 C26 . . 133.7(15) ?
C24 C25 C26 . . 116.0(13) ?
O6 C25 H25 . . 93.0 ?
C24 C25 H25 . . 93.0 ?
C26 C25 H25 . . 93.0 ?
C25 C26 H26A . . 109.5 ?
C25 C26 H26B . . 109.5 ?
H26A C26 H26B . . 109.5 ?
C25 C26 H26C . . 109.5 ?
H26A C26 H26C . . 109.5 ?
H26B C26 H26C . . 109.5 ?
H26D C26' H26E . . 109.5 ?
H26D C26' H26F . . 109.5 ?
H26E C26' H26F . . 109.5 ?

loop_
_geom_bond_atom_site_label_1
_geom_bond_atom_site_label_2
_geom_bond_site_symmetry_2
_geom_bond_distance
_geom_bond_publ_flag
Br1 C15 . 1.870(8) ?
Br2 C21 . 1.853(12) ?
Br2' C21 . 1.997(15) ?
O1 C1 . 1.316(9) ?
O1 C2 . 1.397(9) ?
O2 C3 . 1.313(9) ?
O2 C2 . 1.419(8) ?
O3 C1 . 1.193(9) ?
O4 C3 . 1.213(9) ?
O5 C7 . 1.390(8) ?
O5 C24 . 1.428(9) ?
O6 C7 . 1.411(9) ?
O6 C25 . 1.426(9) ?
C1 C4 . 1.534(10) ?
C2 C10 . 1.475(10) ?
C2 C11 . 1.525(10) ?
C3 C4 . 1.510(11) ?
C4 C5 . 1.577(9) ?
C4 C9 . 1.604(9) ?
C5 C12 . 1.503(9) ?
C5 C6 . 1.504(9) ?
C5 H5 . 0.9800 ?
C6 C7 . 1.535(10) ?
C6 H6A . 0.9700 ?
C6 H6B . 0.9700 ?
C7 C8 . 1.562(10) ?
C8 C9 . 1.450(9) ?
C8 H8A . 0.9700 ?
C8 H8B . 0.9700 ?
C9 C18 . 1.526(9) ?
C9 H9 . 0.9800 ?
C10 H10A . 0.9600 ?
C10 H10B . 0.9600 ?
C10 H10C . 0.9600 ?
C11 H11A . 0.9600 ?
C11 H11B . 0.9600 ?
C11 H11C . 0.9600 ?
C12 C17 . 1.374(10) ?
C12 C13 . 1.391(10) ?
C13 C14 . 1.386(9) ?
C13 H13 . 0.9300 ?
C14 C15 . 1.363(10) ?
C14 H14 . 0.9300 ?
C15 C16 . 1.400(10) ?
C16 C17 . 1.380(9) ?
C16 H16 . 0.9300 ?
C17 H17 . 0.9300 ?
C18 C23 . 1.355(10) ?
C18 C19 . 1.356(10) ?
C19 C20 . 1.381(10) ?
C19 H19 . 0.9300 ?
C20 C21 . 1.376(11) ?
C20 H20 . 0.9300 ?
C21 C22 . 1.347(10) ?
C22 C23 . 1.360(10) ?
C22 H22 . 0.9300 ?
C23 H23 . 0.9300 ?
C24 C25 . 1.492(10) ?
C24 H24A . 0.9700 ?
C24 H24B . 0.9700 ?
C25 C26 . 1.512(16) ?
C25 H25 . 0.9800 ?
C26 H26A . 0.9600 ?
C26 H26B . 0.9600 ?
C26 H26C . 0.9600 ?
C26' H26D . 0.9600 ?
C26' H26E . 0.9600 ?
C26' H26F . 0.9600 ?

loop_
_geom_hbond_atom_site_label_D
_geom_hbond_atom_site_label_H
_geom_hbond_atom_site_label_A
_geom_hbond_site_symmetry_A
_geom_hbond_distance_DH
_geom_hbond_distance_HA
_geom_hbond_distance_DA
_geom_hbond_angle_DHA
_geom_hbond_publ_flag
C23 H23 O5 2_566 0.93 2.60 3.286(2) 131 yes
